data_7007508
loop_
_publ_author_name
'Clegg, Jack K.'
'Gloe, Karsten'
'Hayter, Michael J.'
'Kataeva, Olga'
'Lindoy, Leonard F.'
'Moubaraki, Boujemaa'
'McMurtrie, John C.'
'Murray, Keith S.'
'Schilter, David'

_publ_section_title
;
 New discrete and polymeric supramolecular architectures derived from
 dinuclear (bis-beta-diketonato)copper(II) metallocycles.
;
_journal_issue 33
_journal_name_full 'Dalton transactions (Cambridge, England : 2003)'
_journal_page_first 3977
_journal_page_last 3984
_journal_paper_doi 10.1039/b606523f
_journal_year 2006
_chemical_formula_moiety 'Cu2 C40 H48 O8, C18 H22 N4, 2.2(C4 H8 O)'
_chemical_formula_sum 'C66.8 H87.6 Cu2 N4 O10.2'
_chemical_formula_weight 1236.89
_chemical_name_systematic
;
?
;
_space_group_IT_number 1
_symmetry_cell_setting triclinic
_symmetry_space_group_name_Hall 'P 1'
_symmetry_space_group_name_H-M 'P 1'
_atom_sites_solution_hydrogens geom
_atom_sites_solution_primary direct
_atom_sites_solution_secondary difmap
_audit_creation_method SHELXL-97
_cell_angle_alpha 90.096(2)
_cell_angle_beta 100.647(2)
_cell_angle_gamma 100.187(2)
_cell_formula_units_Z 1
_cell_length_a 10.285(1)
_cell_length_b 11.104(2)
_cell_length_c 15.772(2)
_cell_measurement_reflns_used 5382
_cell_measurement_temperature 150(2)
_cell_measurement_theta_max 26.7105
_cell_measurement_theta_min 2.216
_cell_volume 1741.2(4)
_computing_cell_refinement 'SAINT (Siemens, 1995)'
_computing_data_collection 'SMART (Siemens, 1995)'
_computing_data_reduction 'SAINT and XPREP (Siemens, 1995)'
_computing_molecular_graphics
;ORTEP-3 (Farrugia, 2005)
WINGX-32 (Farrugia, 2005)
;
_computing_publication_material 'enCIFer 1.0 (CCDC, 2003)'
_computing_structure_refinement 'SHELXL-97 (Sheldrick, 1997)'
_computing_structure_solution 'SIR97 (Altomare, et. al. 1997)'
_diffrn_ambient_temperature 150(2)
_diffrn_measured_fraction_theta_full 0.999
_diffrn_measured_fraction_theta_max 0.935
_diffrn_measurement_device_type 'Bruker SMART 1000 CCD'
_diffrn_measurement_method \w
_diffrn_radiation_monochromator graphite
_diffrn_radiation_source 'sealed tube'
_diffrn_radiation_type MoK\a
_diffrn_radiation_wavelength 0.71073
_diffrn_reflns_av_R_equivalents 0.0205
_diffrn_reflns_av_sigmaI/netI 0.0596
_diffrn_reflns_limit_h_max 13
_diffrn_reflns_limit_h_min -13
_diffrn_reflns_limit_k_max 14
_diffrn_reflns_limit_k_min -14
_diffrn_reflns_limit_l_max 20
_diffrn_reflns_limit_l_min -20
_diffrn_reflns_number 17455
_diffrn_reflns_theta_full 25.00
_diffrn_reflns_theta_max 28.35
_diffrn_reflns_theta_min 1.86
_diffrn_standards_decay_% 0.05
_diffrn_standards_number 138
_exptl_absorpt_coefficient_mu 0.666
_exptl_absorpt_correction_T_max 0.9395
_exptl_absorpt_correction_T_min 0.7392
_exptl_absorpt_correction_type multi-scan
_exptl_absorpt_process_details 'SADABS, (Sheldrick 2003)'
_exptl_crystal_colour green
_exptl_crystal_density_diffrn 1.180
_exptl_crystal_density_method 'not measured'
_exptl_crystal_description Plate
_exptl_crystal_F_000 656
_exptl_crystal_size_max 0.48
_exptl_crystal_size_mid 0.31
_exptl_crystal_size_min 0.10
_refine_diff_density_max 1.343
_refine_diff_density_min -0.386
_refine_diff_density_rms 0.112
_refine_ls_abs_structure_details 'Flack H D (1983), Acta Cryst. A39, 876-881, 6355 Friedal Pairs'
_refine_ls_abs_structure_Flack 0.535(17)
_refine_ls_extinction_method none
_refine_ls_goodness_of_fit_ref 1.025
_refine_ls_hydrogen_treatment constr
_refine_ls_matrix_type full
_refine_ls_number_parameters 732
_refine_ls_number_reflns 14663
_refine_ls_number_restraints 63
_refine_ls_restrained_S_all 1.031
_refine_ls_R_factor_all 0.0912
_refine_ls_R_factor_gt 0.0670
_refine_ls_shift/su_max 0.001
_refine_ls_shift/su_mean 0.000
_refine_ls_structure_factor_coef Fsqd
_refine_ls_weighting_details 'calc w=1/[\s^2^(Fo^2^)+(0.1327P)^2^+0.1540P] where P=(Fo^2^+2Fc^2^)/3'
_refine_ls_weighting_scheme calc
_refine_ls_wR_factor_gt 0.1770
_refine_ls_wR_factor_ref 0.1971
_reflns_number_gt 11213
_reflns_number_total 14663
_reflns_threshold_expression >2sigma(I)
_cod_data_source_file b606523f.txt
_cod_data_source_block lj82sad
_cod_depositor_comments
;
The following automatic conversions were performed:
'_symmetry_cell_setting' value 'Triclinic' changed to 'triclinic'
according to '/home/saulius/struct/CIF-dictionaries/cif_core.dic'
dictionary named 'cif_core.dic' version 2.4.1 from 2010-06-29.

Automatic conversion script
Id: cif_fix_enum 1527 2010-12-29 10:47:43Z saulius 
;
_cod_original_sg_symbol_H-M P1
_cod_original_formula_sum 'C66.80 H87.60 Cu2 N4 O10.20'
_cod_database_code 7007508

loop_
_symmetry_equiv_pos_as_xyz
'x, y, z'

loop_
_atom_site_label
_atom_site_type_symbol
_atom_site_fract_x
_atom_site_fract_y
_atom_site_fract_z
_atom_site_U_iso_or_equiv
_atom_site_adp_type
_atom_site_occupancy
_atom_site_symmetry_multiplicity
_atom_site_calc_flag
_atom_site_refinement_flags
_atom_site_disorder_assembly
_atom_site_disorder_group
C1 C 0.7114(16) 0.2720(14) 0.6794(11) 0.0652(18) Uiso 0.50 1 d PD A 1
H1A H 0.7993 0.2846 0.6619 0.098 Uiso 0.50 1 calc PR A 1
H1B H 0.6456 0.2177 0.6368 0.098 Uiso 0.50 1 calc PR A 1
H1C H 0.7183 0.2348 0.7360 0.098 Uiso 0.50 1 calc PR A 1
C2 C 0.7674(15) 0.4773(14) 0.7504(10) 0.0652(18) Uiso 0.50 1 d PD A 1
H2A H 0.7286 0.5009 0.7988 0.098 Uiso 0.50 1 calc PR A 1
H2B H 0.8097 0.5510 0.7249 0.098 Uiso 0.50 1 calc PR A 1
H2C H 0.8352 0.4270 0.7712 0.098 Uiso 0.50 1 calc PR A 1
C3 C 0.5267(15) 0.3834(18) 0.7070(15) 0.0652(18) Uiso 0.50 1 d PD A 1
H3A H 0.4643 0.3322 0.6609 0.098 Uiso 0.50 1 calc PR A 1
H3B H 0.4960 0.4611 0.7130 0.098 Uiso 0.50 1 calc PR A 1
H3C H 0.5298 0.3408 0.7615 0.098 Uiso 0.50 1 calc PR A 1
C1A C 0.7708(15) 0.3369(16) 0.7214(13) 0.0652(18) Uiso 0.50 1 d PD A 2
H1A1 H 0.8589 0.3898 0.7254 0.098 Uiso 0.50 1 calc PR A 2
H1A2 H 0.7652 0.2657 0.6832 0.098 Uiso 0.50 1 calc PR A 2
H1A3 H 0.7592 0.3093 0.7790 0.098 Uiso 0.50 1 calc PR A 2
C2A C 0.6995(16) 0.5299(13) 0.7441(11) 0.0652(18) Uiso 0.50 1 d PD A 2
H2A1 H 0.7060 0.5092 0.8050 0.098 Uiso 0.50 1 calc PR A 2
H2A2 H 0.6298 0.5800 0.7284 0.098 Uiso 0.50 1 calc PR A 2
H2A3 H 0.7862 0.5760 0.7352 0.098 Uiso 0.50 1 calc PR A 2
C3A C 0.5236(14) 0.3440(15) 0.6936(13) 0.0652(18) Uiso 0.50 1 d PD A 2
H3A1 H 0.4874 0.2847 0.6452 0.098 Uiso 0.50 1 calc PR A 2
H3A2 H 0.4647 0.4045 0.6929 0.098 Uiso 0.50 1 calc PR A 2
H3A3 H 0.5283 0.3011 0.7481 0.098 Uiso 0.50 1 calc PR A 2
C4 C 0.6616(9) 0.4075(10) 0.6854(6) 0.064(3) Uani 1 1 d . . .
C5 C 0.6711(8) 0.4563(6) 0.5940(5) 0.0349(16) Uani 1 1 d . A .
C6 C 0.5558(7) 0.4673(7) 0.5364(5) 0.0370(17) Uani 1 1 d . . .
H6 H 0.4718 0.4409 0.5536 0.044 Uiso 1 1 calc R A .
C7 C 0.5548(7) 0.5152(6) 0.4535(5) 0.0267(15) Uani 1 1 d . A .
C8 C 0.4236(7) 0.5246(6) 0.3961(4) 0.0253(14) Uani 1 1 d . . .
C9 C 0.4288(7) 0.5918(6) 0.3217(4) 0.0238(14) Uani 1 1 d . A .
H9 H 0.5131 0.6295 0.3090 0.029 Uiso 1 1 calc R . .
C10 C 0.3091(6) 0.6037(6) 0.2657(4) 0.0223(14) Uani 1 1 d . . .
C11 C 0.1834(7) 0.5503(6) 0.2849(4) 0.0249(14) Uani 1 1 d . A .
H11 H 0.1025 0.5579 0.2466 0.030 Uiso 1 1 calc R . .
C12 C 0.1787(8) 0.4865(7) 0.3604(5) 0.0360(18) Uani 1 1 d . . .
H12 H 0.0945 0.4514 0.3744 0.043 Uiso 1 1 calc R A .
C13 C 0.2998(7) 0.4741(6) 0.4164(5) 0.0318(16) Uani 1 1 d . A .
H13 H 0.2965 0.4310 0.4682 0.038 Uiso 1 1 calc R . .
C14 C 0.3176(7) 0.6727(6) 0.1844(5) 0.0267(16) Uani 1 1 d . A .
C15 C 0.2131(6) 0.6483(6) 0.1114(4) 0.0254(14) Uani 1 1 d . . .
H15 H 0.1434 0.5801 0.1133 0.030 Uiso 1 1 calc R A .
C16 C 0.2039(7) 0.7148(6) 0.0383(5) 0.0280(14) Uani 1 1 d . A .
C17 C 0.0864(7) 0.6814(7) -0.0361(5) 0.0353(16) Uani 1 1 d . . .
C18 C 0.1233(7) 0.5901(6) -0.0962(4) 0.0464(15) Uani 1 1 d . A .
H18A H 0.2100 0.6240 -0.1119 0.070 Uiso 1 1 calc R . .
H18B H 0.0537 0.5746 -0.1485 0.070 Uiso 1 1 calc R . .
H18C H 0.1299 0.5132 -0.0667 0.070 Uiso 1 1 calc R . .
C19 C 0.0637(6) 0.7989(6) -0.0874(4) 0.0411(13) Uani 1 1 d . A .
H19A H 0.0505 0.8621 -0.0480 0.062 Uiso 1 1 calc R . .
H19B H -0.0161 0.7787 -0.1332 0.062 Uiso 1 1 calc R . .
H19C H 0.1425 0.8293 -0.1131 0.062 Uiso 1 1 calc R . .
C20 C -0.0463(5) 0.6265(6) -0.0069(4) 0.0438(14) Uani 1 1 d . A .
H20A H -0.0370 0.5490 0.0211 0.066 Uiso 1 1 calc R . .
H20B H -0.1195 0.6119 -0.0573 0.066 Uiso 1 1 calc R . .
H20C H -0.0665 0.6839 0.0340 0.066 Uiso 1 1 calc R . .
C21 C 0.5337(10) 1.0140(10) -0.1676(7) 0.0405(12) Uiso 0.60 1 d PD B 1
H21A H 0.5395 1.0298 -0.2280 0.061 Uiso 0.60 1 calc PR B 1
H21B H 0.5410 1.0918 -0.1360 0.061 Uiso 0.60 1 calc PR B 1
H21C H 0.4472 0.9618 -0.1648 0.061 Uiso 0.60 1 calc PR B 1
C22 C 0.6202(11) 0.8238(8) -0.1800(7) 0.0405(12) Uiso 0.60 1 d PD B 1
H22A H 0.5238 0.7897 -0.1933 0.061 Uiso 0.60 1 calc PR B 1
H22B H 0.6678 0.7670 -0.1445 0.061 Uiso 0.60 1 calc PR B 1
H22C H 0.6547 0.8361 -0.2339 0.061 Uiso 0.60 1 calc PR B 1
C23 C 0.7834(10) 1.0250(10) -0.1420(9) 0.0405(12) Uiso 0.60 1 d PD B 1
H23A H 0.8552 0.9831 -0.1138 0.061 Uiso 0.60 1 calc PR B 1
H23B H 0.7975 1.1081 -0.1168 0.061 Uiso 0.60 1 calc PR B 1
H23C H 0.7847 1.0293 -0.2039 0.061 Uiso 0.60 1 calc PR B 1
C22A C 0.5632(15) 0.8435(12) -0.1829(10) 0.0405(12) Uiso 0.40 1 d PD B 2
H22D H 0.4670 0.8433 -0.1865 0.061 Uiso 0.40 1 calc PR B 2
H22E H 0.5857 0.7680 -0.1567 0.061 Uiso 0.40 1 calc PR B 2
H22F H 0.5845 0.8481 -0.2410 0.061 Uiso 0.40 1 calc PR B 2
C21A C 0.5749(15) 1.0623(14) -0.1454(11) 0.0405(12) Uiso 0.40 1 d PD B 2
H21D H 0.5711 1.0843 -0.2059 0.061 Uiso 0.40 1 calc PR B 2
H21E H 0.6259 1.1315 -0.1077 0.061 Uiso 0.40 1 calc PR B 2
H21F H 0.4833 1.0423 -0.1337 0.061 Uiso 0.40 1 calc PR B 2
C23A C 0.7821(13) 0.9806(14) -0.1513(11) 0.0405(12) Uiso 0.40 1 d PD B 2
H23D H 0.8334 0.9172 -0.1292 0.061 Uiso 0.40 1 calc PR B 2
H23E H 0.8290 1.0604 -0.1253 0.061 Uiso 0.40 1 calc PR B 2
H23F H 0.7736 0.9827 -0.2142 0.061 Uiso 0.40 1 calc PR B 2
C24 C 0.6434(7) 0.9521(7) -0.1285(5) 0.0393(16) Uani 1 1 d . . .
C25 C 0.6412(7) 0.9200(6) -0.0335(5) 0.0287(14) Uani 1 1 d . A .
C26 C 0.7556(7) 0.9049(6) 0.0241(5) 0.0320(15) Uani 1 1 d . . .
H26 H 0.8375 0.9162 0.0031 0.038 Uiso 1 1 calc R B .
C27 C 0.7613(7) 0.8748(6) 0.1095(4) 0.0253(14) Uani 1 1 d . A .
C28 C 0.8924(7) 0.8632(6) 0.1665(5) 0.0242(14) Uani 1 1 d . . .
C29 C 0.8923(7) 0.8015(6) 0.2428(5) 0.0278(16) Uani 1 1 d . B .
H29 H 0.8086 0.7613 0.2549 0.033 Uiso 1 1 calc R . .
C30 C 1.0085(7) 0.7954(6) 0.3027(5) 0.0287(16) Uani 1 1 d . . .
C31 C 1.1303(7) 0.8531(7) 0.2807(5) 0.0351(18) Uani 1 1 d . B .
H31 H 1.2123 0.8512 0.3196 0.042 Uiso 1 1 calc R . .
C32 C 1.1335(7) 0.9122(6) 0.2043(5) 0.0276(16) Uani 1 1 d . . .
H32 H 1.2177 0.9473 0.1903 0.033 Uiso 1 1 calc R B .
C33 C 1.0183(7) 0.9212(6) 0.1487(5) 0.0281(15) Uani 1 1 d . B .
H33 H 1.0220 0.9664 0.0978 0.034 Uiso 1 1 calc R . .
C34 C 0.9990(7) 0.7279(6) 0.3826(4) 0.0267(15) Uani 1 1 d . A .
C35 C 1.0992(8) 0.7626(7) 0.4539(5) 0.0389(18) Uani 1 1 d . . .
H35 H 1.1685 0.8301 0.4497 0.047 Uiso 1 1 calc R B .
C36 C 1.1032(8) 0.7011(7) 0.5343(5) 0.0343(16) Uani 1 1 d . A .
C37 C 1.2194(8) 0.7470(8) 0.6119(5) 0.047(2) Uani 1 1 d . . .
C38 C 1.3274(18) 0.6613(14) 0.6091(11) 0.0620(17) Uiso 0.50 1 d PD B 1
H38A H 1.4013 0.6821 0.6587 0.093 Uiso 0.50 1 calc PR B 1
H38B H 1.3628 0.6736 0.5556 0.093 Uiso 0.50 1 calc PR B 1
H38C H 1.2848 0.5755 0.6114 0.093 Uiso 0.50 1 calc PR B 1
C39 C 1.1743(18) 0.7555(18) 0.6863(13) 0.0620(17) Uiso 0.50 1 d PD B 1
H39A H 1.1385 0.6734 0.7036 0.093 Uiso 0.50 1 calc PR B 1
H39B H 1.1030 0.8048 0.6779 0.093 Uiso 0.50 1 calc PR B 1
H39C H 1.2486 0.7946 0.7315 0.093 Uiso 0.50 1 calc PR B 1
C40 C 1.3156(18) 0.8757(14) 0.5911(12) 0.0620(17) Uiso 0.50 1 d PD B 1
H40A H 1.3974 0.8921 0.6356 0.093 Uiso 0.50 1 calc PR B 1
H40B H 1.2663 0.9435 0.5911 0.093 Uiso 0.50 1 calc PR B 1
H40C H 1.3399 0.8673 0.5344 0.093 Uiso 0.50 1 calc PR B 1
C38A C 1.3014(19) 0.6532(15) 0.6322(12) 0.0620(17) Uiso 0.50 1 d PD B 2
H38D H 1.3373 0.6342 0.5813 0.093 Uiso 0.50 1 calc PR B 2
H38E H 1.2462 0.5791 0.6490 0.093 Uiso 0.50 1 calc PR B 2
H38F H 1.3760 0.6829 0.6799 0.093 Uiso 0.50 1 calc PR B 2
C39A C 1.2820(18) 0.8764(14) 0.6067(12) 0.0620(17) Uiso 0.50 1 d PD B 2
H39D H 1.3519 0.9006 0.6580 0.093 Uiso 0.50 1 calc PR B 2
H39E H 1.2133 0.9281 0.6037 0.093 Uiso 0.50 1 calc PR B 2
H39F H 1.3223 0.8865 0.5549 0.093 Uiso 0.50 1 calc PR B 2
C40A C 1.1391(17) 0.7493(17) 0.6946(13) 0.0620(17) Uiso 0.50 1 d PD B 2
H40D H 1.0714 0.6746 0.6920 0.093 Uiso 0.50 1 calc PR B 2
H40E H 1.0950 0.8209 0.6913 0.093 Uiso 0.50 1 calc PR B 2
H40F H 1.2040 0.7538 0.7490 0.093 Uiso 0.50 1 calc PR B 2
C41 C 1.0503(14) 0.1111(12) 0.4373(9) 0.071(3) Uiso 0.80 1 d PD C 1
H41A H 1.0876 0.1243 0.4991 0.106 Uiso 0.40 1 calc PR C 1
H41B H 1.1237 0.1226 0.4047 0.106 Uiso 0.40 1 calc PR C 1
H41C H 0.9989 0.0277 0.4264 0.106 Uiso 0.40 1 calc PR C 1
H41D H 1.0526 0.0587 0.3877 0.106 Uiso 0.40 1 calc PR C 1
H41E H 1.0164 0.0604 0.4821 0.106 Uiso 0.40 1 calc PR C 1
H41F H 1.1412 0.1554 0.4604 0.106 Uiso 0.40 1 calc PR C 1
C41A C 1.067(5) 0.135(5) 0.461(3) 0.071(3) Uiso 0.20 1 d PD C 2
H41G H 1.0844 0.1608 0.5221 0.106 Uiso 0.10 1 calc PR C 2
H41H H 1.1501 0.1543 0.4382 0.106 Uiso 0.10 1 calc PR C 2
H41I H 1.0338 0.0460 0.4553 0.106 Uiso 0.10 1 calc PR C 2
H41J H 1.0945 0.0799 0.4217 0.106 Uiso 0.10 1 calc PR C 2
H41K H 1.0287 0.0864 0.5056 0.106 Uiso 0.10 1 calc PR C 2
H41L H 1.1451 0.1947 0.4884 0.106 Uiso 0.10 1 calc PR C 2
C42 C 0.9568(11) 0.2037(7) 0.4084(8) 0.065(3) Uani 1 1 d D . .
C43 C 0.8871(10) 0.2191(7) 0.3326(8) 0.062(3) Uani 1 1 d . C .
C44 C 0.8306(8) 0.3269(7) 0.3399(6) 0.0415(19) Uani 1 1 d . . .
C45 C 0.7484(7) 0.3871(7) 0.2730(5) 0.0563(18) Uani 1 1 d . C .
H45A H 0.7220 0.4571 0.2990 0.084 Uiso 1 1 calc R . .
H45B H 0.6677 0.3288 0.2469 0.084 Uiso 1 1 calc R . .
H45C H 0.8005 0.4157 0.2285 0.084 Uiso 1 1 calc R . .
C46 C 0.8694(9) 0.1433(8) 0.2520(6) 0.074(3) Uani 1 1 d . . .
H46A H 0.7722 0.1245 0.2267 0.089 Uiso 1 1 calc R C .
H46B H 0.8985 0.0646 0.2677 0.089 Uiso 1 1 calc R . .
C47 C 0.9441(7) 0.1988(6) 0.1831(6) 0.057(2) Uani 1 1 d . C .
C48 C 1.0809(7) 0.2319(5) 0.2008(5) 0.0487(16) Uani 1 1 d . . .
H48 H 1.1265 0.2213 0.2576 0.058 Uiso 1 1 calc R C .
C49 C 1.1587(7) 0.2808(5) 0.1401(4) 0.0440(14) Uani 1 1 d . C .
C50 C 1.0949(8) 0.3008(6) 0.0616(5) 0.0572(18) Uani 1 1 d . . .
H50 H 1.1449 0.3357 0.0199 0.069 Uiso 1 1 calc R C .
C51 C 0.9530(10) 0.2703(8) 0.0398(6) 0.078(3) Uani 1 1 d . C .
H51 H 0.9073 0.2841 -0.0165 0.094 Uiso 1 1 calc R . .
C52 C 0.8818(8) 0.2205(7) 0.1013(7) 0.069(2) Uani 1 1 d . . .
H52 H 0.7866 0.2004 0.0865 0.083 Uiso 1 1 calc R C .
C53 C 1.3141(7) 0.3119(5) 0.1654(6) 0.0496(16) Uani 1 1 d . . .
H53A H 1.3505 0.3604 0.1197 0.060 Uiso 1 1 calc R C .
H53B H 1.3396 0.3626 0.2196 0.060 Uiso 1 1 calc R . .
C54 C 1.4560(10) 0.2044(8) 0.3464(5) 0.069(2) Uani 1 1 d . C .
H54A H 1.4019 0.1468 0.3788 0.104 Uiso 1 1 calc R . .
H54B H 1.4291 0.2846 0.3479 0.104 Uiso 1 1 calc R . .
H54C H 1.5513 0.2120 0.3725 0.104 Uiso 1 1 calc R . .
C55 C 1.4336(8) 0.1575(6) 0.2534(6) 0.0439(18) Uani 1 1 d . . .
C56 C 1.3754(8) 0.1987(7) 0.1777(6) 0.047(2) Uani 1 1 d . C .
C57 C 1.3842(7) 0.1181(6) 0.1096(5) 0.0384(17) Uani 1 1 d . . .
C58 C 1.3372(7) 0.1161(6) 0.0180(4) 0.0499(15) Uani 1 1 d . C .
H58A H 1.3624 0.0461 -0.0089 0.075 Uiso 1 1 calc R . .
H58B H 1.3781 0.1921 -0.0055 0.075 Uiso 1 1 calc R . .
H58C H 1.2391 0.1086 0.0058 0.075 Uiso 1 1 calc R . .
O1TA O 0.5034(14) 0.3866(11) -0.0503(8) 0.0801(15) Uiso 0.50 1 d PD D 1
C1TA C 0.612(3) 0.414(2) 0.0248(14) 0.0801(15) Uiso 0.50 1 d PD D 1
H1T1 H 0.6989 0.4099 0.0079 0.096 Uiso 0.50 1 calc PR D 1
H1T2 H 0.5972 0.3524 0.0692 0.096 Uiso 0.50 1 calc PR D 1
C3TA C 0.512(2) 0.5850(18) -0.0078(12) 0.0801(15) Uiso 0.50 1 d PD D 1
H3T1 H 0.4244 0.5789 0.0108 0.096 Uiso 0.50 1 calc PR D 1
H3T2 H 0.5441 0.6711 -0.0209 0.096 Uiso 0.50 1 calc PR D 1
C2TA C 0.614(2) 0.540(2) 0.0609(11) 0.0801(15) Uiso 0.50 1 d PD D 1
H2T1 H 0.7039 0.5915 0.0666 0.096 Uiso 0.50 1 calc PR D 1
H2T2 H 0.5853 0.5362 0.1176 0.096 Uiso 0.50 1 calc PR D 1
C4TA C 0.501(2) 0.5062(15) -0.0801(11) 0.0801(15) Uiso 0.50 1 d PD D 1
H4T1 H 0.4165 0.5082 -0.1212 0.096 Uiso 0.50 1 calc PR D 1
H4T2 H 0.5775 0.5325 -0.1102 0.096 Uiso 0.50 1 calc PR D 1
O1TB O 0.5792(14) 0.4088(12) -0.0460(8) 0.0801(15) Uiso 0.50 1 d PD E 2
C1TB C 0.631(3) 0.421(2) 0.0446(11) 0.0801(15) Uiso 0.50 1 d PD E 2
H1T3 H 0.7301 0.4266 0.0550 0.096 Uiso 0.50 1 calc PR E 2
H1T4 H 0.5924 0.3475 0.0732 0.096 Uiso 0.50 1 calc PR E 2
C3TB C 0.498(2) 0.5694(18) 0.0105(12) 0.0801(15) Uiso 0.50 1 d PD E 2
H3T3 H 0.4162 0.5812 0.0321 0.096 Uiso 0.50 1 calc PR E 2
H3T4 H 0.5364 0.6474 -0.0131 0.096 Uiso 0.50 1 calc PR E 2
C2TB C 0.598(2) 0.532(2) 0.0818(11) 0.0801(15) Uiso 0.50 1 d PD E 2
H2T3 H 0.6784 0.5969 0.0969 0.096 Uiso 0.50 1 calc PR E 2
H2T4 H 0.5582 0.5128 0.1339 0.096 Uiso 0.50 1 calc PR E 2
C4TB C 0.4640(17) 0.4737(18) -0.0554(11) 0.0801(15) Uiso 0.50 1 d PD E 2
H4T3 H 0.4482 0.5087 -0.1133 0.096 Uiso 0.50 1 calc PR E 2
H4T4 H 0.3815 0.4166 -0.0482 0.096 Uiso 0.50 1 calc PR E 2
O2TA O 1.063(2) 0.242(2) 0.6587(13) 0.083(2) Uiso 0.30 1 d PD F 1
C6TA C 1.096(3) 0.239(3) 0.8178(16) 0.083(2) Uiso 0.30 1 d PD F 1
H6T1 H 1.0931 0.1792 0.8641 0.100 Uiso 0.30 1 calc PR F 1
H6T2 H 1.0667 0.3138 0.8362 0.100 Uiso 0.30 1 calc PR F 1
C7TA C 1.233(2) 0.269(3) 0.7965(16) 0.083(2) Uiso 0.30 1 d PD F 1
H7T1 H 1.2842 0.3462 0.8262 0.100 Uiso 0.30 1 calc PR F 1
H7T2 H 1.2843 0.2022 0.8125 0.100 Uiso 0.30 1 calc PR F 1
C8TA C 1.205(2) 0.281(3) 0.7037(15) 0.083(2) Uiso 0.30 1 d PD F 1
H8T1 H 1.2617 0.2334 0.6780 0.100 Uiso 0.30 1 calc PR F 1
H8T2 H 1.2341 0.3684 0.6914 0.100 Uiso 0.30 1 calc PR F 1
C5TA C 1.012(2) 0.186(3) 0.7350(15) 0.083(2) Uiso 0.30 1 d PD F 1
H5T1 H 0.9184 0.1994 0.7326 0.100 Uiso 0.30 1 calc PR F 1
H5T2 H 1.0100 0.0969 0.7326 0.100 Uiso 0.30 1 calc PR F 1
C6TB C 1.132(3) 0.2818(18) 0.8027(13) 0.083(2) Uiso 0.40 1 d PD G 2
H6T3 H 1.0445 0.2761 0.8219 0.100 Uiso 0.40 1 calc PR G 2
H6T4 H 1.2044 0.3218 0.8496 0.100 Uiso 0.40 1 calc PR G 2
C7TB C 1.155(3) 0.1530(17) 0.7785(13) 0.083(2) Uiso 0.40 1 d PD G 2
H7T3 H 1.2517 0.1466 0.7926 0.100 Uiso 0.40 1 calc PR G 2
H7T4 H 1.1023 0.0874 0.8069 0.100 Uiso 0.40 1 calc PR G 2
C5TB C 1.132(3) 0.3489(18) 0.7252(12) 0.083(2) Uiso 0.40 1 d PD G 2
H5T3 H 1.0573 0.3957 0.7183 0.100 Uiso 0.40 1 calc PR G 2
H5T4 H 1.2169 0.4088 0.7320 0.100 Uiso 0.40 1 calc PR G 2
C8TB C 1.106(3) 0.1508(17) 0.6844(12) 0.083(2) Uiso 0.40 1 d PD G 2
H8T3 H 1.0101 0.1102 0.6716 0.100 Uiso 0.40 1 calc PR G 2
H8T4 H 1.1573 0.1019 0.6552 0.100 Uiso 0.40 1 calc PR G 2
O2TB O 1.1182(18) 0.2775(14) 0.6487(10) 0.083(2) Uiso 0.40 1 d PD G 2
C9T C 1.7038(18) -0.1218(18) 0.4061(10) 0.084(2) Uiso 0.50 1 d PD I .
H9T1 H 1.7828 -0.0785 0.3839 0.100 Uiso 0.50 1 calc PR . .
H9T2 H 1.6706 -0.2010 0.3735 0.100 Uiso 0.50 1 calc PR . .
O3T O 1.6016(13) -0.0501(12) 0.3963(8) 0.084(2) Uiso 0.50 1 d PD . .
C10T C 1.7429(19) -0.1433(19) 0.5032(11) 0.084(2) Uiso 0.50 1 d PD . .
H10A H 1.7598 -0.2275 0.5138 0.100 Uiso 0.50 1 calc PR H 1
H10B H 1.8228 -0.0837 0.5309 0.100 Uiso 0.50 1 calc PR H 1
C11T C 1.623(3) -0.124(4) 0.5321(14) 0.084(2) Uiso 0.25 1 d PD I 1
H11A H 1.6433 -0.0506 0.5715 0.100 Uiso 0.25 1 calc PR I 1
H11B H 1.5869 -0.1954 0.5634 0.100 Uiso 0.25 1 calc PR I 1
C12T C 1.525(2) -0.106(3) 0.4555(17) 0.084(2) Uiso 0.25 1 d PD I 1
H12A H 1.4713 -0.1856 0.4316 0.100 Uiso 0.25 1 calc PR I 1
H12B H 1.4640 -0.0529 0.4697 0.100 Uiso 0.25 1 calc PR I 1
C14T C 1.633(4) 0.025(3) 0.4800(16) 0.084(2) Uiso 0.25 1 d PD I 2
H14A H 1.6759 0.1096 0.4700 0.100 Uiso 0.25 1 calc PR I 2
H14B H 1.5486 0.0289 0.5006 0.100 Uiso 0.25 1 calc PR I 2
C13T C 1.721(4) -0.028(3) 0.5439(15) 0.084(2) Uiso 0.25 1 d PD I 2
H13A H 1.6797 -0.0463 0.5954 0.100 Uiso 0.25 1 calc PR I 2
H13B H 1.8074 0.0295 0.5616 0.100 Uiso 0.25 1 calc PR I 2
N1 N 0.8698(6) 0.3731(6) 0.4206(5) 0.0369(16) Uani 1 1 d . A .
N2 N 0.9425(8) 0.2987(6) 0.4587(5) 0.054(2) Uani 1 1 d . A .
H2 H 0.9804 0.3084 0.5137 0.065 Uiso 1 1 calc R . .
N3 N 1.4538(6) 0.0293(6) 0.1476(4) 0.0371(16) Uani 1 1 d . . .
N4 N 1.4790(6) 0.0544(6) 0.2346(4) 0.0403(15) Uani 1 1 d . . .
H4 H 1.5194 0.0096 0.2734 0.048 Uiso 1 1 calc R . .
O1 O 0.7921(6) 0.4811(5) 0.5782(4) 0.0391(13) Uani 1 1 d . . .
O2 O 0.6571(5) 0.5513(5) 0.4203(4) 0.0357(13) Uani 1 1 d . . .
O3 O 0.4239(5) 0.7534(4) 0.1874(3) 0.0287(12) Uani 1 1 d . . .
O4 O 0.2936(5) 0.8043(5) 0.0233(3) 0.0350(12) Uani 1 1 d . . .
O5 O 0.5257(5) 0.9066(5) -0.0149(3) 0.0332(12) Uani 1 1 d . . .
O6 O 0.6589(5) 0.8527(5) 0.1465(3) 0.0264(11) Uani 1 1 d . . .
O7 O 0.8949(5) 0.6446(4) 0.3787(3) 0.0312(12) Uani 1 1 d . . .
O8 O 1.0213(5) 0.6080(5) 0.5458(4) 0.0406(14) Uani 1 1 d . . .
Cu1 Cu 0.84454(5) 0.55171(5) 0.47559(4) 0.0306(2) Uani 1 1 d . A .
Cu2 Cu 0.47433(5) 0.84933(5) 0.09239(4) 0.0289(2) Uani 1 1 d . . .

loop_
_atom_site_aniso_label
_atom_site_aniso_U_11
_atom_site_aniso_U_22
_atom_site_aniso_U_33
_atom_site_aniso_U_23
_atom_site_aniso_U_13
_atom_site_aniso_U_12
C4 0.039(4) 0.109(8) 0.044(5) 0.032(5) 0.007(3) 0.013(4)
C5 0.037(4) 0.031(3) 0.038(4) 0.005(3) 0.012(3) 0.005(3)
C6 0.026(3) 0.051(4) 0.032(4) 0.012(3) 0.008(3) -0.002(3)
C7 0.026(3) 0.025(3) 0.029(4) -0.002(3) 0.013(3) -0.001(2)
C8 0.025(3) 0.026(3) 0.025(3) 0.003(2) 0.006(3) 0.003(2)
C9 0.021(3) 0.023(3) 0.028(4) 0.004(3) 0.008(3) 0.003(2)
C10 0.021(3) 0.022(3) 0.023(4) -0.003(3) 0.004(3) 0.004(3)
C11 0.022(3) 0.028(3) 0.026(4) 0.007(3) 0.004(3) 0.009(3)
C12 0.025(4) 0.044(4) 0.037(5) -0.004(4) 0.007(3) 0.000(3)
C13 0.024(4) 0.035(4) 0.036(4) 0.009(3) 0.010(3) -0.002(3)
C14 0.020(3) 0.022(3) 0.040(4) -0.003(3) 0.011(3) 0.006(3)
C15 0.021(3) 0.028(3) 0.021(3) -0.002(2) -0.004(3) -0.003(2)
C16 0.018(3) 0.036(3) 0.032(3) -0.006(3) 0.008(2) 0.008(2)
C17 0.029(3) 0.047(4) 0.028(3) -0.001(3) 0.000(2) 0.007(3)
C18 0.053(4) 0.047(4) 0.037(3) -0.006(3) -0.001(3) 0.012(3)
C19 0.034(3) 0.047(3) 0.037(3) 0.004(3) -0.010(2) 0.011(2)
C20 0.021(2) 0.063(4) 0.040(3) 0.003(3) -0.006(2) 0.000(2)
C24 0.027(3) 0.056(4) 0.033(3) 0.008(3) 0.004(2) 0.004(3)
C25 0.032(3) 0.029(3) 0.025(3) 0.004(2) 0.006(2) 0.006(2)
C26 0.029(3) 0.036(3) 0.034(3) 0.007(3) 0.011(3) 0.007(2)
C27 0.026(3) 0.020(3) 0.030(4) 0.003(2) 0.001(3) 0.008(2)
C28 0.023(3) 0.019(3) 0.029(4) -0.006(2) 0.006(3) 0.000(2)
C29 0.025(4) 0.026(3) 0.033(4) -0.002(3) 0.008(3) 0.003(3)
C30 0.023(4) 0.023(3) 0.040(4) 0.003(3) 0.008(3) 0.004(3)
C31 0.017(3) 0.039(4) 0.045(5) -0.015(4) 0.002(3) 0.000(3)
C32 0.018(3) 0.027(3) 0.038(4) 0.005(3) 0.013(3) -0.001(3)
C33 0.033(4) 0.025(3) 0.028(4) -0.002(3) 0.012(3) 0.003(3)
C34 0.021(3) 0.033(4) 0.024(4) 0.003(3) 0.000(3) 0.006(3)
C35 0.033(4) 0.039(4) 0.045(5) 0.008(3) 0.008(3) 0.005(3)
C36 0.032(4) 0.039(4) 0.030(4) 0.001(3) 0.000(3) 0.008(3)
C37 0.044(4) 0.062(5) 0.027(3) -0.002(3) -0.005(3) -0.005(3)
C42 0.078(6) 0.029(4) 0.105(8) 0.020(4) 0.057(6) 0.018(4)
C43 0.058(5) 0.033(4) 0.102(8) -0.017(5) 0.056(6) -0.016(4)
C44 0.029(3) 0.033(3) 0.062(5) -0.003(3) 0.024(3) -0.011(3)
C45 0.043(3) 0.061(4) 0.060(4) -0.023(3) 0.012(3) -0.005(3)
C46 0.074(6) 0.052(5) 0.103(7) -0.028(5) 0.059(5) -0.015(4)
C47 0.050(4) 0.033(3) 0.092(6) -0.028(4) 0.022(4) 0.004(3)
C48 0.052(3) 0.030(3) 0.071(4) -0.009(3) 0.031(3) 0.005(3)
C49 0.056(4) 0.022(3) 0.061(4) 0.000(2) 0.026(3) 0.012(2)
C50 0.074(5) 0.042(4) 0.067(5) 0.010(3) 0.027(4) 0.026(3)
C51 0.090(6) 0.060(5) 0.081(6) -0.015(4) -0.015(5) 0.038(5)
C52 0.048(4) 0.050(4) 0.116(8) -0.025(5) 0.024(5) 0.017(3)
C53 0.047(4) 0.027(3) 0.077(5) 0.005(3) 0.021(4) 0.004(3)
C54 0.094(7) 0.063(5) 0.056(5) -0.008(4) 0.022(4) 0.019(5)
C55 0.037(4) 0.029(3) 0.068(5) -0.006(3) 0.022(3) -0.001(3)
C56 0.046(4) 0.029(4) 0.072(5) 0.000(3) 0.033(4) 0.000(3)
C57 0.035(3) 0.024(3) 0.061(5) 0.012(3) 0.020(3) 0.007(3)
C58 0.064(4) 0.044(3) 0.054(4) 0.013(3) 0.021(3) 0.031(3)
N1 0.024(3) 0.032(3) 0.060(5) 0.008(3) 0.017(3) 0.011(3)
N2 0.066(5) 0.039(3) 0.075(5) 0.017(3) 0.047(4) 0.018(3)
N3 0.032(4) 0.034(3) 0.045(4) -0.004(3) 0.013(3) -0.001(3)
N4 0.029(3) 0.042(3) 0.048(4) -0.007(3) 0.006(3) 0.002(2)
O1 0.034(3) 0.050(3) 0.037(3) 0.019(2) 0.010(2) 0.014(2)
O2 0.028(3) 0.041(3) 0.038(3) 0.013(2) 0.006(2) 0.006(2)
O3 0.014(2) 0.035(3) 0.034(3) 0.006(2) 0.002(2) -0.0030(19)
O4 0.027(3) 0.045(3) 0.031(3) 0.012(2) 0.006(2) 0.001(2)
O5 0.021(3) 0.047(3) 0.031(3) 0.007(2) 0.005(2) 0.006(2)
O6 0.017(2) 0.044(3) 0.020(2) 0.005(2) 0.0061(19) 0.005(2)
O7 0.031(3) 0.034(3) 0.026(3) 0.005(2) 0.001(2) 0.003(2)
O8 0.032(3) 0.042(3) 0.041(3) 0.012(2) -0.008(2) 0.005(2)
Cu1 0.0255(4) 0.0355(4) 0.0309(5) 0.0062(4) 0.0058(4) 0.0053(3)
Cu2 0.0201(4) 0.0345(4) 0.0321(5) 0.0079(3) 0.0047(3) 0.0048(3)

loop_
_atom_type_symbol
_atom_type_description
_atom_type_scat_dispersion_real
_atom_type_scat_dispersion_imag
_atom_type_scat_source
C C 0.0033 0.0016 'International Tables Vol C Tables 4.2.6.8 and 6.1.1.4'
H H 0.0000 0.0000 'International Tables Vol C Tables 4.2.6.8 and 6.1.1.4'
N N 0.0061 0.0033 'International Tables Vol C Tables 4.2.6.8 and 6.1.1.4'
O O 0.0106 0.0060 'International Tables Vol C Tables 4.2.6.8 and 6.1.1.4'
Cu Cu 0.3201 1.2651 'International Tables Vol C Tables 4.2.6.8 and 6.1.1.4'

loop_
_geom_angle_atom_site_label_1
_geom_angle_atom_site_label_2
_geom_angle_atom_site_label_3
_geom_angle
_geom_angle_site_symmetry_1
_geom_angle_site_symmetry_3
_geom_angle_publ_flag
C4 C1 H1A 109.5 . . ?
C4 C1 H1B 109.5 . . ?
C4 C1 H1C 109.5 . . ?
C4 C2 H2A 109.5 . . ?
C4 C2 H2B 109.5 . . ?
C4 C2 H2C 109.5 . . ?
C4 C3 H3A 109.5 . . ?
C4 C3 H3B 109.5 . . ?
C4 C3 H3C 109.5 . . ?
C4 C1A H1A1 109.5 . . ?
C4 C1A H1A2 109.5 . . ?
H1A1 C1A H1A2 109.5 . . ?
C4 C1A H1A3 109.5 . . ?
H1A1 C1A H1A3 109.5 . . ?
H1A2 C1A H1A3 109.5 . . ?
C4 C2A H2A1 109.5 . . ?
C4 C2A H2A2 109.5 . . ?
H2A1 C2A H2A2 109.5 . . ?
C4 C2A H2A3 109.5 . . ?
H2A1 C2A H2A3 109.5 . . ?
H2A2 C2A H2A3 109.5 . . ?
C4 C3A H3A1 109.5 . . ?
C4 C3A H3A2 109.5 . . ?
H3A1 C3A H3A2 109.5 . . ?
C4 C3A H3A3 109.5 . . ?
H3A1 C3A H3A3 109.5 . . ?
H3A2 C3A H3A3 109.5 . . ?
C2 C4 C3 115.8(11) . . ?
C2 C4 C3A 129.4(12) . . ?
C2 C4 C1A 66.8(9) . . ?
C3 C4 C1A 123.4(13) . . ?
C3A C4 C1A 113.5(11) . . ?
C2 C4 C5 110.6(9) . . ?
C3 C4 C5 116.3(11) . . ?
C3A C4 C5 113.8(10) . . ?
C1A C4 C5 113.7(10) . . ?
C3 C4 C2A 90.6(11) . . ?
C3A C4 C2A 108.8(11) . . ?
C1A C4 C2A 103.3(10) . . ?
C5 C4 C2A 102.4(9) . . ?
C2 C4 C1 103.3(9) . . ?
C3 C4 C1 107.5(10) . . ?
C3A C4 C1 90.7(10) . . ?
C5 C4 C1 101.4(9) . . ?
C2A C4 C1 139.4(10) . . ?
O1 C5 C6 125.2(7) . . ?
O1 C5 C4 114.7(7) . . ?
C6 C5 C4 120.0(7) . . ?
C5 C6 C7 124.0(7) . . ?
C5 C6 H6 118.0 . . ?
C7 C6 H6 118.0 . . ?
O2 C7 C6 125.8(7) . . ?
O2 C7 C8 114.4(6) . . ?
C6 C7 C8 119.8(6) . . ?
C13 C8 C9 119.9(6) . . ?
C13 C8 C7 122.6(6) . . ?
C9 C8 C7 117.4(6) . . ?
C8 C9 C10 119.8(6) . . ?
C8 C9 H9 120.1 . . ?
C10 C9 H9 120.1 . . ?
C9 C10 C11 120.5(6) . . ?
C9 C10 C14 118.7(6) . . ?
C11 C10 C14 120.8(6) . . ?
C12 C11 C10 119.4(6) . . ?
C12 C11 H11 120.3 . . ?
C10 C11 H11 120.3 . . ?
C11 C12 C13 119.9(7) . . ?
C11 C12 H12 120.1 . . ?
C13 C12 H12 120.1 . . ?
C8 C13 C12 120.4(7) . . ?
C8 C13 H13 119.8 . . ?
C12 C13 H13 119.8 . . ?
O3 C14 C15 123.9(7) . . ?
O3 C14 C10 115.3(6) . . ?
C15 C14 C10 120.9(6) . . ?
C16 C15 C14 125.3(6) . . ?
C16 C15 H15 117.3 . . ?
C14 C15 H15 117.3 . . ?
O4 C16 C15 125.1(6) . . ?
O4 C16 C17 113.8(6) . . ?
C15 C16 C17 121.1(6) . . ?
C16 C17 C18 107.8(5) . . ?
C16 C17 C20 113.2(6) . . ?
C18 C17 C20 110.1(6) . . ?
C16 C17 C19 109.3(6) . . ?
C18 C17 C19 108.5(6) . . ?
C20 C17 C19 107.9(5) . . ?
C17 C18 H18A 109.5 . . ?
C17 C18 H18B 109.5 . . ?
H18A C18 H18B 109.5 . . ?
C17 C18 H18C 109.5 . . ?
H18A C18 H18C 109.5 . . ?
H18B C18 H18C 109.5 . . ?
C17 C19 H19A 109.5 . . ?
C17 C19 H19B 109.5 . . ?
H19A C19 H19B 109.5 . . ?
C17 C19 H19C 109.5 . . ?
H19A C19 H19C 109.5 . . ?
H19B C19 H19C 109.5 . . ?
C17 C20 H20A 109.5 . . ?
C17 C20 H20B 109.5 . . ?
H20A C20 H20B 109.5 . . ?
C17 C20 H20C 109.5 . . ?
H20A C20 H20C 109.5 . . ?
H20B C20 H20C 109.5 . . ?
C24 C21 H21A 109.5 . . ?
C24 C21 H21B 109.5 . . ?
C24 C21 H21C 109.5 . . ?
C24 C22 H22A 109.5 . . ?
C24 C22 H22B 109.5 . . ?
C24 C22 H22C 109.5 . . ?
C24 C23 H23A 109.5 . . ?
C24 C23 H23B 109.5 . . ?
C24 C23 H23C 109.5 . . ?
C24 C22A H22D 109.5 . . ?
C24 C22A H22E 109.5 . . ?
H22D C22A H22E 109.5 . . ?
C24 C22A H22F 109.5 . . ?
H22D C22A H22F 109.5 . . ?
H22E C22A H22F 109.5 . . ?
C24 C21A H21D 109.5 . . ?
C24 C21A H21E 109.5 . . ?
H21D C21A H21E 109.5 . . ?
C24 C21A H21F 109.5 . . ?
H21D C21A H21F 109.5 . . ?
H21E C21A H21F 109.5 . . ?
C24 C23A H23D 109.5 . . ?
C24 C23A H23E 109.5 . . ?
H23D C23A H23E 109.5 . . ?
C24 C23A H23F 109.5 . . ?
H23D C23A H23F 109.5 . . ?
H23E C23A H23F 109.5 . . ?
C21 C24 C22A 84.3(8) . . ?
C21 C24 C23A 122.5(9) . . ?
C22A C24 C23A 108.7(9) . . ?
C22A C24 C21A 110.2(9) . . ?
C23A C24 C21A 109.5(9) . . ?
C21 C24 C25 113.6(7) . . ?
C22A C24 C25 106.7(8) . . ?
C23A C24 C25 115.1(9) . . ?
C21A C24 C25 106.6(9) . . ?
C21 C24 C23 111.1(8) . . ?
C22A C24 C23 125.1(9) . . ?
C21A C24 C23 93.2(8) . . ?
C25 C24 C23 113.0(7) . . ?
C21 C24 C22 106.4(7) . . ?
C23A C24 C22 88.3(8) . . ?
C21A C24 C22 131.3(9) . . ?
C25 C24 C22 105.5(6) . . ?
C23 C24 C22 106.6(7) . . ?
O5 C25 C26 124.0(6) . . ?
O5 C25 C24 113.5(6) . . ?
C26 C25 C24 122.5(6) . . ?
C27 C26 C25 125.8(7) . . ?
C27 C26 H26 117.1 . . ?
C25 C26 H26 117.1 . . ?
O6 C27 C26 124.4(6) . . ?
O6 C27 C28 114.6(6) . . ?
C26 C27 C28 121.0(6) . . ?
C29 C28 C33 117.7(7) . . ?
C29 C28 C27 119.8(6) . . ?
C33 C28 C27 122.4(6) . . ?
C28 C29 C30 123.4(7) . . ?
C28 C29 H29 118.3 . . ?
C30 C29 H29 118.3 . . ?
C29 C30 C31 116.2(7) . . ?
C29 C30 C34 119.8(6) . . ?
C31 C30 C34 124.0(7) . . ?
C32 C31 C30 121.5(7) . . ?
C32 C31 H31 119.2 . . ?
C30 C31 H31 119.2 . . ?
C33 C32 C31 121.1(6) . . ?
C33 C32 H32 119.5 . . ?
C31 C32 H32 119.5 . . ?
C32 C33 C28 120.0(7) . . ?
C32 C33 H33 120.0 . . ?
C28 C33 H33 120.0 . . ?
O7 C34 C35 126.6(7) . . ?
O7 C34 C30 115.5(6) . . ?
C35 C34 C30 117.9(6) . . ?
C34 C35 C36 122.9(7) . . ?
C34 C35 H35 118.6 . . ?
C36 C35 H35 118.6 . . ?
O8 C36 C35 124.0(7) . . ?
O8 C36 C37 116.4(7) . . ?
C35 C36 C37 119.5(7) . . ?
C39 C37 C38A 100.8(12) . . ?
C39 C37 C39A 98.7(12) . . ?
C38A C37 C39A 120.9(11) . . ?
C39 C37 C36 112.3(11) . . ?
C38A C37 C36 109.5(10) . . ?
C39A C37 C36 113.3(10) . . ?
C39 C37 C38 117.6(12) . . ?
C39A C37 C38 109.9(11) . . ?
C36 C37 C38 105.3(9) . . ?
C39 C37 C40 112.4(11) . . ?
C38A C37 C40 109.3(11) . . ?
C36 C37 C40 111.9(9) . . ?
C38 C37 C40 96.2(9) . . ?
C38A C37 C40A 104.6(10) . . ?
C39A C37 C40A 103.2(10) . . ?
C36 C37 C40A 103.1(9) . . ?
C38 C37 C40A 122.1(10) . . ?
C40 C37 C40A 117.9(10) . . ?
C37 C38 H38A 109.5 . . ?
C37 C38 H38B 109.5 . . ?
C37 C38 H38C 109.5 . . ?
C37 C39 H39A 109.5 . . ?
C37 C39 H39B 109.5 . . ?
C37 C39 H39C 109.5 . . ?
C37 C40 H40A 109.5 . . ?
C37 C40 H40B 109.5 . . ?
C37 C40 H40C 109.5 . . ?
C37 C38A H38D 109.5 . . ?
C37 C38A H38E 109.5 . . ?
H38D C38A H38E 109.5 . . ?
C37 C38A H38F 109.5 . . ?
H38D C38A H38F 109.5 . . ?
H38E C38A H38F 109.5 . . ?
C37 C39A H39D 109.5 . . ?
C37 C39A H39E 109.5 . . ?
H39D C39A H39E 109.5 . . ?
C37 C39A H39F 109.5 . . ?
H39D C39A H39F 109.5 . . ?
H39E C39A H39F 109.5 . . ?
C37 C40A H40D 109.5 . . ?
C37 C40A H40E 109.5 . . ?
H40D C40A H40E 109.5 . . ?
C37 C40A H40F 109.5 . . ?
H40D C40A H40F 109.5 . . ?
H40E C40A H40F 109.5 . . ?
C42 C41 H41A 109.5 . . ?
C42 C41 H41B 109.5 . . ?
H41A C41 H41B 109.5 . . ?
C42 C41 H41C 109.5 . . ?
H41A C41 H41C 109.5 . . ?
H41B C41 H41C 109.5 . . ?
C42 C41 H41D 109.5 . . ?
H41A C41 H41D 141.1 . . ?
H41B C41 H41D 56.3 . . ?
H41C C41 H41D 56.3 . . ?
C42 C41 H41E 109.5 . . ?
H41A C41 H41E 56.3 . . ?
H41B C41 H41E 141.1 . . ?
H41C C41 H41E 56.3 . . ?
H41D C41 H41E 109.5 . . ?
C42 C41 H41F 109.5 . . ?
H41A C41 H41F 56.3 . . ?
H41B C41 H41F 56.3 . . ?
H41C C41 H41F 141.1 . . ?
H41D C41 H41F 109.5 . . ?
H41E C41 H41F 109.5 . . ?
C42 C41A H41G 109.5 . . ?
C42 C41A H41H 109.5 . . ?
H41G C41A H41H 109.5 . . ?
C42 C41A H41I 109.5 . . ?
H41G C41A H41I 109.5 . . ?
H41H C41A H41I 109.5 . . ?
C42 C41A H41J 109.5 . . ?
H41G C41A H41J 141.1 . . ?
H41H C41A H41J 56.3 . . ?
H41I C41A H41J 56.3 . . ?
C42 C41A H41K 109.5 . . ?
H41G C41A H41K 56.3 . . ?
H41H C41A H41K 141.1 . . ?
H41I C41A H41K 56.3 . . ?
H41J C41A H41K 109.5 . . ?
C42 C41A H41L 109.5 . . ?
H41G C41A H41L 56.3 . . ?
H41H C41A H41L 56.3 . . ?
H41I C41A H41L 141.1 . . ?
H41J C41A H41L 109.5 . . ?
H41K C41A H41L 109.5 . . ?
C43 C42 N2 104.7(8) . . ?
C43 C42 C41 130.2(10) . . ?
N2 C42 C41 124.7(11) . . ?
C43 C42 C41A 146(2) . . ?
N2 C42 C41A 109(2) . . ?
C42 C43 C44 106.8(8) . . ?
C42 C43 C46 128.1(10) . . ?
C44 C43 C46 125.1(11) . . ?
N1 C44 C43 108.9(8) . . ?
N1 C44 C45 121.9(7) . . ?
C43 C44 C45 129.1(8) . . ?
C44 C45 H45A 109.5 . . ?
C44 C45 H45B 109.5 . . ?
H45A C45 H45B 109.5 . . ?
C44 C45 H45C 109.5 . . ?
H45A C45 H45C 109.5 . . ?
H45B C45 H45C 109.5 . . ?
C43 C46 C47 116.3(6) . . ?
C43 C46 H46A 108.2 . . ?
C47 C46 H46A 108.2 . . ?
C43 C46 H46B 108.2 . . ?
C47 C46 H46B 108.2 . . ?
H46A C46 H46B 107.4 . . ?
C48 C47 C52 116.1(7) . . ?
C48 C47 C46 120.3(8) . . ?
C52 C47 C46 123.6(7) . . ?
C47 C48 C49 124.1(8) . . ?
C47 C48 H48 117.9 . . ?
C49 C48 H48 117.9 . . ?
C50 C49 C48 118.1(7) . . ?
C50 C49 C53 121.5(6) . . ?
C48 C49 C53 120.4(7) . . ?
C49 C50 C51 120.4(7) . . ?
C49 C50 H50 119.8 . . ?
C51 C50 H50 119.8 . . ?
C52 C51 C50 119.1(8) . . ?
C52 C51 H51 120.5 . . ?
C50 C51 H51 120.5 . . ?
C47 C52 C51 122.2(8) . . ?
C47 C52 H52 118.9 . . ?
C51 C52 H52 118.9 . . ?
C56 C53 C49 111.8(5) . . ?
C56 C53 H53A 109.3 . . ?
C49 C53 H53A 109.3 . . ?
C56 C53 H53B 109.3 . . ?
C49 C53 H53B 109.3 . . ?
H53A C53 H53B 107.9 . . ?
C55 C54 H54A 109.5 . . ?
C55 C54 H54B 109.5 . . ?
H54A C54 H54B 109.5 . . ?
C55 C54 H54C 109.5 . . ?
H54A C54 H54C 109.5 . . ?
H54B C54 H54C 109.5 . . ?
C56 C55 N4 107.0(7) . . ?
C56 C55 C54 133.0(7) . . ?
N4 C55 C54 119.9(8) . . ?
C55 C56 C57 108.7(7) . . ?
C55 C56 C53 126.6(8) . . ?
C57 C56 C53 124.7(8) . . ?
N3 C57 C56 106.6(7) . . ?
N3 C57 C58 121.0(7) . . ?
C56 C57 C58 132.4(7) . . ?
C57 C58 H58A 109.5 . . ?
C57 C58 H58B 109.5 . . ?
H58A C58 H58B 109.5 . . ?
C57 C58 H58C 109.5 . . ?
H58A C58 H58C 109.5 . . ?
H58B C58 H58C 109.5 . . ?
C4TA O1TA C1TA 99.6(14) . . ?
O1TA C1TA C2TA 109.1(13) . . ?
O1TA C1TA H1T1 109.9 . . ?
C2TA C1TA H1T1 109.9 . . ?
O1TA C1TA H1T2 109.9 . . ?
C2TA C1TA H1T2 109.9 . . ?
H1T1 C1TA H1T2 108.3 . . ?
C4TA C3TA C2TA 104.0(12) . . ?
C4TA C3TA H3T1 111.0 . . ?
C2TA C3TA H3T1 111.0 . . ?
C4TA C3TA H3T2 111.0 . . ?
C2TA C3TA H3T2 111.0 . . ?
H3T1 C3TA H3T2 109.0 . . ?
C1TA C2TA C3TA 101.1(11) . . ?
C1TA C2TA H2T1 111.6 . . ?
C3TA C2TA H2T1 111.6 . . ?
C1TA C2TA H2T2 111.6 . . ?
C3TA C2TA H2T2 111.6 . . ?
H2T1 C2TA H2T2 109.4 . . ?
O1TA C4TA C3TA 107.9(14) . . ?
O1TA C4TA H4T1 110.1 . . ?
C3TA C4TA H4T1 110.1 . . ?
O1TA C4TA H4T2 110.1 . . ?
C3TA C4TA H4T2 110.1 . . ?
H4T1 C4TA H4T2 108.4 . . ?
C1TB O1TB C4TB 102.7(14) . . ?
O1TB C1TB C2TB 110.4(13) . . ?
O1TB C1TB H1T3 109.6 . . ?
C2TB C1TB H1T3 109.6 . . ?
O1TB C1TB H1T4 109.6 . . ?
C2TB C1TB H1T4 109.6 . . ?
H1T3 C1TB H1T4 108.1 . . ?
C4TB C3TB C2TB 107.5(12) . . ?
C4TB C3TB H3T3 110.2 . . ?
C2TB C3TB H3T3 110.2 . . ?
C4TB C3TB H3T4 110.2 . . ?
C2TB C3TB H3T4 110.2 . . ?
H3T3 C3TB H3T4 108.5 . . ?
C1TB C2TB C3TB 103.0(11) . . ?
C1TB C2TB H2T3 111.2 . . ?
C3TB C2TB H2T3 111.2 . . ?
C1TB C2TB H2T4 111.2 . . ?
C3TB C2TB H2T4 111.2 . . ?
H2T3 C2TB H2T4 109.1 . . ?
C3TB C4TB O1TB 106.9(13) . . ?
C3TB C4TB H4T3 110.3 . . ?
O1TB C4TB H4T3 110.3 . . ?
C3TB C4TB H4T4 110.3 . . ?
O1TB C4TB H4T4 110.3 . . ?
H4T3 C4TB H4T4 108.6 . . ?
C5TA O2TA C8TA 96.2(17) . . ?
C5TA C6TA C7TA 102.9(14) . . ?
C5TA C6TA H6T1 111.2 . . ?
C7TA C6TA H6T1 111.2 . . ?
C5TA C6TA H6T2 111.2 . . ?
C7TA C6TA H6T2 111.2 . . ?
H6T1 C6TA H6T2 109.1 . . ?
C8TA C7TA C6TA 102.9(14) . . ?
C8TA C7TA H7T1 111.2 . . ?
C6TA C7TA H7T1 111.2 . . ?
C8TA C7TA H7T2 111.2 . . ?
C6TA C7TA H7T2 111.2 . . ?
H7T1 C7TA H7T2 109.1 . . ?
C7TA C8TA O2TA 116.8(17) . . ?
C7TA C8TA H8T1 108.1 . . ?
O2TA C8TA H8T1 108.1 . . ?
C7TA C8TA H8T2 108.1 . . ?
O2TA C8TA H8T2 108.1 . . ?
H8T1 C8TA H8T2 107.3 . . ?
C6TA C5TA O2TA 112.3(19) . . ?
C6TA C5TA H5T1 109.2 . . ?
O2TA C5TA H5T1 109.2 . . ?
C6TA C5TA H5T2 109.2 . . ?
O2TA C5TA H5T2 109.2 . . ?
H5T1 C5TA H5T2 107.9 . . ?
C5TB C6TB C7TB 105.0(13) . . ?
C5TB C6TB H6T3 110.7 . . ?
C7TB C6TB H6T3 110.7 . . ?
C5TB C6TB H6T4 110.7 . . ?
C7TB C6TB H6T4 110.7 . . ?
H6T3 C6TB H6T4 108.8 . . ?
C8TB C7TB C6TB 99.4(11) . . ?
C8TB C7TB H7T3 111.9 . . ?
C6TB C7TB H7T3 111.9 . . ?
C8TB C7TB H7T4 111.9 . . ?
C6TB C7TB H7T4 111.9 . . ?
H7T3 C7TB H7T4 109.6 . . ?
O2TB C5TB C6TB 115.5(15) . . ?
O2TB C5TB H5T3 108.4 . . ?
C6TB C5TB H5T3 108.4 . . ?
O2TB C5TB H5T4 108.4 . . ?
C6TB C5TB H5T4 108.4 . . ?
H5T3 C5TB H5T4 107.5 . . ?
C7TB C8TB O2TB 112.4(15) . . ?
C7TB C8TB H8T3 109.1 . . ?
O2TB C8TB H8T3 109.1 . . ?
C7TB C8TB H8T4 109.1 . . ?
O2TB C8TB H8T4 109.1 . . ?
H8T3 C8TB H8T4 107.9 . . ?
C5TB O2TB C8TB 100.4(15) . . ?
O3T C9T C10T 107.1(12) . . ?
O3T C9T H9T1 110.3 . . ?
C10T C9T H9T1 110.3 . . ?
O3T C9T H9T2 110.3 . . ?
C10T C9T H9T2 110.3 . . ?
H9T1 C9T H9T2 108.5 . . ?
C12T O3T C9T 99.8(16) . . ?
C12T O3T C14T 69(2) . . ?
C9T O3T C14T 103.4(14) . . ?
C11T C10T C13T 53(2) . . ?
C11T C10T C9T 100.3(11) . . ?
C13T C10T C9T 102.4(12) . . ?
C11T C10T H10A 111.7 . . ?
C13T C10T H10A 145.1 . . ?
C9T C10T H10A 111.7 . . ?
C11T C10T H10B 111.7 . . ?
C13T C10T H10B 61.8 . . ?
C9T C10T H10B 111.7 . . ?
H10A C10T H10B 109.5 . . ?
C10T C11T C12T 107.2(14) . . ?
C10T C11T H11A 110.3 . . ?
C12T C11T H11A 110.3 . . ?
C10T C11T H11B 110.3 . . ?
C12T C11T H11B 110.3 . . ?
H11A C11T H11B 108.5 . . ?
O3T C12T C11T 105.6(18) . . ?
O3T C12T H12A 110.6 . . ?
C11T C12T H12A 110.6 . . ?
O3T C12T H12B 110.6 . . ?
C11T C12T H12B 110.6 . . ?
H12A C12T H12B 108.8 . . ?
C13T C14T O3T 110.6(15) . . ?
C13T C14T H14A 109.5 . . ?
O3T C14T H14A 109.5 . . ?
C13T C14T H14B 109.5 . . ?
O3T C14T H14B 109.5 . . ?
H14A C14T H14B 108.1 . . ?
C14T C13T C10T 106.3(14) . . ?
C14T C13T H13A 110.5 . . ?
C10T C13T H13A 110.5 . . ?
C14T C13T H13B 110.5 . . ?
C10T C13T H13B 110.5 . . ?
H13A C13T H13B 108.7 . . ?
N2 N1 C44 104.0(7) . . ?
N2 N1 Cu1 126.2(6) . . ?
C44 N1 Cu1 129.3(5) . . ?
N1 N2 C42 115.6(9) . . ?
N1 N2 H2 122.2 . . ?
C42 N2 H2 122.2 . . ?
N4 N3 C57 106.4(6) . . ?
N4 N3 Cu2 122.0(5) . 1_645 ?
C57 N3 Cu2 129.5(5) . 1_645 ?
C55 N4 N3 111.3(7) . . ?
C55 N4 H4 124.3 . . ?
N3 N4 H4 124.3 . . ?
C5 O1 Cu1 126.7(5) . . ?
C7 O2 Cu1 125.9(5) . . ?
C14 O3 Cu2 126.2(5) . . ?
C16 O4 Cu2 125.0(5) . . ?
C25 O5 Cu2 127.1(5) . . ?
C27 O6 Cu2 126.3(4) . . ?
C34 O7 Cu1 125.3(5) . . ?
C36 O8 Cu1 126.3(5) . . ?
O1 Cu1 O7 172.0(3) . . ?
O1 Cu1 O8 86.9(3) . . ?
O7 Cu1 O8 91.4(2) . . ?
O1 Cu1 O2 92.2(2) . . ?
O7 Cu1 O2 86.7(2) . . ?
O8 Cu1 O2 159.4(2) . . ?
O1 Cu1 N1 94.0(2) . . ?
O7 Cu1 N1 93.9(2) . . ?
O8 Cu1 N1 101.6(2) . . ?
O2 Cu1 N1 98.9(2) . . ?
O6 Cu2 O3 87.4(2) . . ?
O6 Cu2 O5 91.9(2) . . ?
O3 Cu2 O5 166.0(2) . . ?
O6 Cu2 O4 164.3(2) . . ?
O3 Cu2 O4 91.9(2) . . ?
O5 Cu2 O4 85.1(2) . . ?
O6 Cu2 N3 97.0(2) . 1_465 ?
O3 Cu2 N3 95.7(2) . 1_465 ?
O5 Cu2 N3 98.3(2) . 1_465 ?
O4 Cu2 N3 98.7(2) . 1_465 ?

loop_
_geom_bond_atom_site_label_1
_geom_bond_atom_site_label_2
_geom_bond_distance
_geom_bond_site_symmetry_2
_geom_bond_publ_flag
C1 C4 1.680(17) . ?
C1 H1A 0.9800 . ?
C1 H1B 0.9800 . ?
C1 H1C 0.9800 . ?
C2 C4 1.457(15) . ?
C2 H2A 0.9800 . ?
C2 H2B 0.9800 . ?
C2 H2C 0.9800 . ?
C3 C4 1.468(18) . ?
C3 H3A 0.9800 . ?
C3 H3B 0.9800 . ?
C3 H3C 0.9800 . ?
C1A C4 1.509(17) . ?
C1A H1A1 0.9800 . ?
C1A H1A2 0.9800 . ?
C1A H1A3 0.9800 . ?
C2A C4 1.591(17) . ?
C2A H2A1 0.9800 . ?
C2A H2A2 0.9800 . ?
C2A H2A3 0.9800 . ?
C3A C4 1.498(17) . ?
C3A H3A1 0.9800 . ?
C3A H3A2 0.9800 . ?
C3A H3A3 0.9800 . ?
C4 C5 1.555(11) . ?
C5 O1 1.296(9) . ?
C5 C6 1.378(11) . ?
C6 C7 1.412(10) . ?
C6 H6 0.9500 . ?
C7 O2 1.262(8) . ?
C7 C8 1.500(9) . ?
C8 C13 1.392(9) . ?
C8 C9 1.396(9) . ?
C9 C10 1.403(9) . ?
C9 H9 0.9500 . ?
C10 C11 1.411(9) . ?
C10 C14 1.503(9) . ?
C11 C12 1.390(10) . ?
C11 H11 0.9500 . ?
C12 C13 1.416(10) . ?
C12 H12 0.9500 . ?
C13 H13 0.9500 . ?
C14 O3 1.279(8) . ?
C14 C15 1.412(9) . ?
C15 C16 1.369(10) . ?
C15 H15 0.9500 . ?
C16 O4 1.286(8) . ?
C16 C17 1.513(9) . ?
C17 C18 1.528(9) . ?
C17 C20 1.545(9) . ?
C17 C19 1.566(9) . ?
C18 H18A 0.9800 . ?
C18 H18B 0.9800 . ?
C18 H18C 0.9800 . ?
C19 H19A 0.9800 . ?
C19 H19B 0.9800 . ?
C19 H19C 0.9800 . ?
C20 H20A 0.9800 . ?
C20 H20B 0.9800 . ?
C20 H20C 0.9800 . ?
C21 C24 1.464(12) . ?
C21 H21A 0.9800 . ?
C21 H21B 0.9800 . ?
C21 H21C 0.9800 . ?
C22 C24 1.597(12) . ?
C22 H22A 0.9800 . ?
C22 H22B 0.9800 . ?
C22 H22C 0.9800 . ?
C23 C24 1.574(12) . ?
C23 H23A 0.9800 . ?
C23 H23B 0.9800 . ?
C23 H23C 0.9800 . ?
C22A C24 1.502(15) . ?
C22A H22D 0.9800 . ?
C22A H22E 0.9800 . ?
C22A H22F 0.9800 . ?
C21A C24 1.517(16) . ?
C21A H21D 0.9800 . ?
C21A H21E 0.9800 . ?
C21A H21F 0.9800 . ?
C23A C24 1.515(15) . ?
C23A H23D 0.9800 . ?
C23A H23E 0.9800 . ?
C23A H23F 0.9800 . ?
C24 C25 1.543(10) . ?
C25 O5 1.259(9) . ?
C25 C26 1.383(10) . ?
C26 C27 1.382(10) . ?
C26 H26 0.9500 . ?
C27 O6 1.282(8) . ?
C27 C28 1.502(9) . ?
C28 C29 1.387(10) . ?
C28 C33 1.417(9) . ?
C29 C30 1.391(10) . ?
C29 H29 0.9500 . ?
C30 C31 1.406(9) . ?
C30 C34 1.477(10) . ?
C31 C32 1.376(11) . ?
C31 H31 0.9500 . ?
C32 C33 1.357(9) . ?
C32 H32 0.9500 . ?
C33 H33 0.9500 . ?
C34 O7 1.278(8) . ?
C34 C35 1.380(10) . ?
C35 C36 1.439(11) . ?
C35 H35 0.9500 . ?
C36 O8 1.249(9) . ?
C36 C37 1.557(10) . ?
C37 C39 1.349(18) . ?
C37 C38A 1.453(17) . ?
C37 C39A 1.477(17) . ?
C37 C38 1.592(17) . ?
C37 C40 1.658(17) . ?
C37 C40A 1.670(17) . ?
C38 H38A 0.9800 . ?
C38 H38B 0.9800 . ?
C38 H38C 0.9800 . ?
C39 H39A 0.9800 . ?
C39 H39B 0.9800 . ?
C39 H39C 0.9800 . ?
C40 H40A 0.9800 . ?
C40 H40B 0.9800 . ?
C40 H40C 0.9800 . ?
C38A H38D 0.9800 . ?
C38A H38E 0.9800 . ?
C38A H38F 0.9800 . ?
C39A H39D 0.9800 . ?
C39A H39E 0.9800 . ?
C39A H39F 0.9800 . ?
C40A H40D 0.9800 . ?
C40A H40E 0.9800 . ?
C40A H40F 0.9800 . ?
C41 C42 1.543(13) . ?
C41 H41A 0.9800 . ?
C41 H41B 0.9800 . ?
C41 H41C 0.9800 . ?
C41 H41D 0.9800 . ?
C41 H41E 0.9800 . ?
C41 H41F 0.9800 . ?
C41A C42 1.588(19) . ?
C41A H41G 0.9800 . ?
C41A H41H 0.9800 . ?
C41A H41I 0.9800 . ?
C41A H41J 0.9800 . ?
C41A H41K 0.9800 . ?
C41A H41L 0.9800 . ?
C42 C43 1.304(15) . ?
C42 N2 1.363(11) . ?
C43 C44 1.434(12) . ?
C43 C46 1.488(12) . ?
C44 N1 1.335(10) . ?
C44 C45 1.465(12) . ?
C45 H45A 0.9800 . ?
C45 H45B 0.9800 . ?
C45 H45C 0.9800 . ?
C46 C47 1.516(11) . ?
C46 H46A 0.9900 . ?
C46 H46B 0.9900 . ?
C47 C48 1.366(9) . ?
C47 C52 1.371(12) . ?
C48 C49 1.407(9) . ?
C48 H48 0.9500 . ?
C49 C50 1.328(10) . ?
C49 C53 1.550(9) . ?
C50 C51 1.415(12) . ?
C50 H50 0.9500 . ?
C51 C52 1.380(13) . ?
C51 H51 0.9500 . ?
C52 H52 0.9500 . ?
C53 C56 1.500(10) . ?
C53 H53A 0.9900 . ?
C53 H53B 0.9900 . ?
C54 C55 1.519(12) . ?
C54 H54A 0.9800 . ?
C54 H54B 0.9800 . ?
C54 H54C 0.9800 . ?
C55 C56 1.353(12) . ?
C55 N4 1.362(10) . ?
C56 C57 1.423(11) . ?
C57 N3 1.391(10) . ?
C57 C58 1.435(10) . ?
C58 H58A 0.9800 . ?
C58 H58B 0.9800 . ?
C58 H58C 0.9800 . ?
O1TA C4TA 1.411(15) . ?
O1TA C1TA 1.458(16) . ?
C1TA C2TA 1.504(16) . ?
C1TA H1T1 0.9900 . ?
C1TA H1T2 0.9900 . ?
C3TA C4TA 1.413(16) . ?
C3TA C2TA 1.513(16) . ?
C3TA H3T1 0.9900 . ?
C3TA H3T2 0.9900 . ?
C2TA H2T1 0.9900 . ?
C2TA H2T2 0.9900 . ?
C4TA H4T1 0.9900 . ?
C4TA H4T2 0.9900 . ?
O1TB C1TB 1.427(16) . ?
O1TB C4TB 1.476(15) . ?
C1TB C2TB 1.486(16) . ?
C1TB H1T3 0.9900 . ?
C1TB H1T4 0.9900 . ?
C3TB C4TB 1.436(16) . ?
C3TB C2TB 1.491(16) . ?
C3TB H3T3 0.9900 . ?
C3TB H3T4 0.9900 . ?
C2TB H2T3 0.9900 . ?
C2TB H2T4 0.9900 . ?
C4TB H4T3 0.9900 . ?
C4TB H4T4 0.9900 . ?
O2TA C5TA 1.491(18) . ?
O2TA C8TA 1.495(18) . ?
C6TA C5TA 1.484(18) . ?
C6TA C7TA 1.490(18) . ?
C6TA H6T1 0.9900 . ?
C6TA H6T2 0.9900 . ?
C7TA C8TA 1.450(18) . ?
C7TA H7T1 0.9900 . ?
C7TA H7T2 0.9900 . ?
C8TA H8T1 0.9900 . ?
C8TA H8T2 0.9900 . ?
C5TA H5T1 0.9900 . ?
C5TA H5T2 0.9900 . ?
C6TB C5TB 1.433(17) . ?
C6TB C7TB 1.552(17) . ?
C6TB H6T3 0.9900 . ?
C6TB H6T4 0.9900 . ?
C7TB C8TB 1.477(17) . ?
C7TB H7T3 0.9900 . ?
C7TB H7T4 0.9900 . ?
C5TB O2TB 1.413(16) . ?
C5TB H5T3 0.9900 . ?
C5TB H5T4 0.9900 . ?
C8TB O2TB 1.510(17) . ?
C8TB H8T3 0.9900 . ?
C8TB H8T4 0.9900 . ?
C9T O3T 1.415(15) . ?
C9T C10T 1.540(15) . ?
C9T H9T1 0.9900 . ?
C9T H9T2 0.9900 . ?
O3T C12T 1.405(18) . ?
O3T C14T 1.512(18) . ?
C10T C11T 1.442(17) . ?
C10T C13T 1.506(17) . ?
C10T H10A 0.9900 . ?
C10T H10B 0.9900 . ?
C11T C12T 1.458(18) . ?
C11T H11A 0.9900 . ?
C11T H11B 0.9900 . ?
C12T H12A 0.9900 . ?
C12T H12B 0.9900 . ?
C14T C13T 1.423(18) . ?
C14T H14A 0.9900 . ?
C14T H14B 0.9900 . ?
C13T H13A 0.9900 . ?
C13T H13B 0.9900 . ?
N1 N2 1.288(10) . ?
N1 Cu1 2.239(6) . ?
N2 H2 0.8800 . ?
N3 N4 1.367(9) . ?
N3 Cu2 2.238(6) 1_645 ?
N4 H4 0.8800 . ?
O1 Cu1 1.925(5) . ?
O2 Cu1 1.963(5) . ?
O3 Cu2 1.936(5) . ?
O4 Cu2 1.953(5) . ?
O5 Cu2 1.939(5) . ?
O6 Cu2 1.926(5) . ?
O7 Cu1 1.943(5) . ?
O8 Cu1 1.943(5) . ?
Cu2 N3 2.238(6) 1_465 ?

loop_
_geom_hbond_atom_site_label_D
_geom_hbond_atom_site_label_H
_geom_hbond_atom_site_label_A
_geom_hbond_distance_DH
_geom_hbond_distance_HA
_geom_hbond_distance_DA
_geom_hbond_angle_DHA
_geom_hbond_site_symmetry_A
N2 H2 O2TA 0.88 2.45 3.27(2) 155.8 .
N2 H2 O2TB 0.88 2.39 3.232(19) 160.0 .
N4 H4 O3T 0.88 2.12 2.963(15) 159.4 .

loop_
_geom_torsion_atom_site_label_1
_geom_torsion_atom_site_label_2
_geom_torsion_atom_site_label_3
_geom_torsion_atom_site_label_4
_geom_torsion
_geom_torsion_site_symmetry_1
_geom_torsion_site_symmetry_2
_geom_torsion_site_symmetry_3
_geom_torsion_site_symmetry_4
_geom_torsion_publ_flag
C2 C4 C5 O1 42.6(12) . . . . ?
C3 C4 C5 O1 177.4(10) . . . . ?
C3A C4 C5 O1 -162.2(9) . . . . ?
C1A C4 C5 O1 -30.2(13) . . . . ?
C2A C4 C5 O1 80.5(10) . . . . ?
C1 C4 C5 O1 -66.4(9) . . . . ?
C2 C4 C5 C6 -138.9(10) . . . . ?
C3 C4 C5 C6 -4.1(14) . . . . ?
C3A C4 C5 C6 16.2(13) . . . . ?
C1A C4 C5 C6 148.3(10) . . . . ?
C2A C4 C5 C6 -101.1(10) . . . . ?
C1 C4 C5 C6 112.1(9) . . . . ?
O1 C5 C6 C7 -4.4(13) . . . . ?
C4 C5 C6 C7 177.4(8) . . . . ?
C5 C6 C7 O2 1.7(12) . . . . ?
C5 C6 C7 C8 -179.2(7) . . . . ?
O2 C7 C8 C13 171.0(6) . . . . ?
C6 C7 C8 C13 -8.2(10) . . . . ?
O2 C7 C8 C9 -11.9(9) . . . . ?
C6 C7 C8 C9 169.0(6) . . . . ?
C13 C8 C9 C10 -2.8(9) . . . . ?
C7 C8 C9 C10 180.0(6) . . . . ?
C8 C9 C10 C11 1.4(9) . . . . ?
C8 C9 C10 C14 -177.8(6) . . . . ?
C9 C10 C11 C12 0.5(10) . . . . ?
C14 C10 C11 C12 179.7(6) . . . . ?
C10 C11 C12 C13 -1.0(10) . . . . ?
C9 C8 C13 C12 2.3(10) . . . . ?
C7 C8 C13 C12 179.4(6) . . . . ?
C11 C12 C13 C8 -0.4(11) . . . . ?
C9 C10 C14 O3 -26.1(8) . . . . ?
C11 C10 C14 O3 154.7(6) . . . . ?
C9 C10 C14 C15 154.4(6) . . . . ?
C11 C10 C14 C15 -24.8(9) . . . . ?
O3 C14 C15 C16 -7.2(11) . . . . ?
C10 C14 C15 C16 172.2(6) . . . . ?
C14 C15 C16 O4 4.7(11) . . . . ?
C14 C15 C16 C17 -179.4(6) . . . . ?
O4 C16 C17 C18 87.1(7) . . . . ?
C15 C16 C17 C18 -89.2(8) . . . . ?
O4 C16 C17 C20 -150.9(6) . . . . ?
C15 C16 C17 C20 32.8(9) . . . . ?
O4 C16 C17 C19 -30.5(8) . . . . ?
C15 C16 C17 C19 153.1(6) . . . . ?
C21 C24 C25 O5 26.2(9) . . . . ?
C22A C24 C25 O5 -64.9(10) . . . . ?
C23A C24 C25 O5 174.5(8) . . . . ?
C21A C24 C25 O5 52.9(9) . . . . ?
C23 C24 C25 O5 153.9(7) . . . . ?
C22 C24 C25 O5 -90.0(8) . . . . ?
C21 C24 C25 C26 -155.2(7) . . . . ?
C22A C24 C25 C26 113.7(9) . . . . ?
C23A C24 C25 C26 -6.9(12) . . . . ?
C21A C24 C25 C26 -128.5(9) . . . . ?
C23 C24 C25 C26 -27.5(10) . . . . ?
C22 C24 C25 C26 88.6(8) . . . . ?
O5 C25 C26 C27 -0.8(12) . . . . ?
C24 C25 C26 C27 -179.2(6) . . . . ?
C25 C26 C27 O6 2.4(11) . . . . ?
C25 C26 C27 C28 -178.9(6) . . . . ?
O6 C27 C28 C29 16.6(8) . . . . ?
C26 C27 C28 C29 -162.3(6) . . . . ?
O6 C27 C28 C33 -158.5(6) . . . . ?
C26 C27 C28 C33 22.7(9) . . . . ?
C33 C28 C29 C30 0.9(9) . . . . ?
C27 C28 C29 C30 -174.3(6) . . . . ?
C28 C29 C30 C31 -1.9(10) . . . . ?
C28 C29 C30 C34 179.8(6) . . . . ?
C29 C30 C31 C32 0.1(10) . . . . ?
C34 C30 C31 C32 178.3(6) . . . . ?
C30 C31 C32 C33 2.7(10) . . . . ?
C31 C32 C33 C28 -3.7(10) . . . . ?
C29 C28 C33 C32 1.9(9) . . . . ?
C27 C28 C33 C32 177.0(6) . . . . ?
C29 C30 C34 O7 24.1(9) . . . . ?
C31 C30 C34 O7 -154.1(7) . . . . ?
C29 C30 C34 C35 -154.0(7) . . . . ?
C31 C30 C34 C35 27.9(10) . . . . ?
O7 C34 C35 C36 4.4(12) . . . . ?
C30 C34 C35 C36 -177.9(6) . . . . ?
C34 C35 C36 O8 3.6(12) . . . . ?
C34 C35 C36 C37 -179.5(7) . . . . ?
O8 C36 C37 C39 -48.8(13) . . . . ?
C35 C36 C37 C39 134.1(11) . . . . ?
O8 C36 C37 C38A 62.2(11) . . . . ?
C35 C36 C37 C38A -114.9(10) . . . . ?
O8 C36 C37 C39A -159.6(9) . . . . ?
C35 C36 C37 C39A 23.3(12) . . . . ?
O8 C36 C37 C38 80.3(10) . . . . ?
C35 C36 C37 C38 -96.8(9) . . . . ?
O8 C36 C37 C40 -176.4(8) . . . . ?
C35 C36 C37 C40 6.5(11) . . . . ?
O8 C36 C37 C40A -48.7(10) . . . . ?
C35 C36 C37 C40A 134.2(9) . . . . ?
N2 C42 C43 C44 0.0(10) . . . . ?
C41 C42 C43 C44 -173.4(11) . . . . ?
C41A C42 C43 C44 -165(4) . . . . ?
N2 C42 C43 C46 178.7(7) . . . . ?
C41 C42 C43 C46 5.4(18) . . . . ?
C41A C42 C43 C46 13(4) . . . . ?
C42 C43 C44 N1 0.4(10) . . . . ?
C46 C43 C44 N1 -178.4(7) . . . . ?
C42 C43 C44 C45 177.5(8) . . . . ?
C46 C43 C44 C45 -1.3(13) . . . . ?
C42 C43 C46 C47 -106.5(12) . . . . ?
C44 C43 C46 C47 72.0(11) . . . . ?
C43 C46 C47 C48 58.9(11) . . . . ?
C43 C46 C47 C52 -120.3(9) . . . . ?
C52 C47 C48 C49 -2.6(9) . . . . ?
C46 C47 C48 C49 178.1(6) . . . . ?
C47 C48 C49 C50 2.9(9) . . . . ?
C47 C48 C49 C53 -178.1(5) . . . . ?
C48 C49 C50 C51 -1.7(9) . . . . ?
C53 C49 C50 C51 179.3(6) . . . . ?
C49 C50 C51 C52 0.5(10) . . . . ?
C48 C47 C52 C51 1.3(10) . . . . ?
C46 C47 C52 C51 -179.5(6) . . . . ?
C50 C51 C52 C47 -0.3(11) . . . . ?
C50 C49 C53 C56 -110.5(8) . . . . ?
C48 C49 C53 C56 70.5(8) . . . . ?
N4 C55 C56 C57 0.4(9) . . . . ?
C54 C55 C56 C57 179.4(8) . . . . ?
N4 C55 C56 C53 -178.2(6) . . . . ?
C54 C55 C56 C53 0.7(14) . . . . ?
C49 C53 C56 C55 -108.9(9) . . . . ?
C49 C53 C56 C57 72.7(9) . . . . ?
C55 C56 C57 N3 -1.9(9) . . . . ?
C53 C56 C57 N3 176.8(6) . . . . ?
C55 C56 C57 C58 178.4(8) . . . . ?
C53 C56 C57 C58 -2.9(13) . . . . ?
C4TA O1TA C1TA C2TA 30(3) . . . . ?
O1TA C1TA C2TA C3TA -8(3) . . . . ?
C4TA C3TA C2TA C1TA -18(2) . . . . ?
C1TA O1TA C4TA C3TA -43(2) . . . . ?
C2TA C3TA C4TA O1TA 40(2) . . . . ?
C4TB O1TB C1TB C2TB -26(3) . . . . ?
O1TB C1TB C2TB C3TB 12(3) . . . . ?
C4TB C3TB C2TB C1TB 8(3) . . . . ?
C2TB C3TB C4TB O1TB -25(2) . . . . ?
C1TB O1TB C4TB C3TB 31(2) . . . . ?
C5TA C6TA C7TA C8TA 24(3) . . . . ?
C6TA C7TA C8TA O2TA -10(4) . . . . ?
C5TA O2TA C8TA C7TA -8(4) . . . . ?
C7TA C6TA C5TA O2TA -32(3) . . . . ?
C8TA O2TA C5TA C6TA 24(3) . . . . ?
C5TB C6TB C7TB C8TB -24(3) . . . . ?
C7TB C6TB C5TB O2TB 15(3) . . . . ?
C6TB C7TB C8TB O2TB 27(3) . . . . ?
C6TB C5TB O2TB C8TB 1(3) . . . . ?
C7TB C8TB O2TB C5TB -19(3) . . . . ?
C10T C9T O3T C12T -41(2) . . . . ?
C10T C9T O3T C14T 30(2) . . . . ?
O3T C9T C10T C11T 22(3) . . . . ?
O3T C9T C10T C13T -32(3) . . . . ?
C13T C10T C11T C12T 103(3) . . . . ?
C9T C10T C11T C12T 5(3) . . . . ?
C9T O3T C12T C11T 44(3) . . . . ?
C14T O3T C12T C11T -57(3) . . . . ?
C10T C11T C12T O3T -31(4) . . . . ?
C12T O3T C14T C13T 78(3) . . . . ?
C9T O3T C14T C13T -17(4) . . . . ?
O3T C14T C13T C10T -3(5) . . . . ?
C11T C10T C13T C14T -74(3) . . . . ?
C9T C10T C13T C14T 20(4) . . . . ?
C43 C44 N1 N2 -0.5(8) . . . . ?
C45 C44 N1 N2 -177.9(6) . . . . ?
C43 C44 N1 Cu1 171.1(5) . . . . ?
C45 C44 N1 Cu1 -6.2(10) . . . . ?
C44 N1 N2 C42 0.6(9) . . . . ?
Cu1 N1 N2 C42 -171.5(6) . . . . ?
C43 C42 N2 N1 -0.3(11) . . . . ?
C41 C42 N2 N1 173.5(10) . . . . ?
C41A C42 N2 N1 171(2) . . . . ?
C56 C57 N3 N4 2.6(8) . . . . ?
C58 C57 N3 N4 -177.7(6) . . . . ?
C56 C57 N3 Cu2 165.9(5) . . . 1_645 ?
C58 C57 N3 Cu2 -14.4(10) . . . 1_645 ?
C56 C55 N4 N3 1.3(8) . . . . ?
C54 C55 N4 N3 -177.8(7) . . . . ?
C57 N3 N4 C55 -2.5(8) . . . . ?
Cu2 N3 N4 C55 -167.3(5) 1_645 . . . ?
C6 C5 O1 Cu1 5.5(11) . . . . ?
C4 C5 O1 Cu1 -176.1(6) . . . . ?
C6 C7 O2 Cu1 -0.5(10) . . . . ?
C8 C7 O2 Cu1 -179.6(4) . . . . ?
C15 C14 O3 Cu2 -5.8(9) . . . . ?
C10 C14 O3 Cu2 174.8(4) . . . . ?
C15 C16 O4 Cu2 10.1(9) . . . . ?
C17 C16 O4 Cu2 -166.1(4) . . . . ?
C26 C25 O5 Cu2 -5.7(10) . . . . ?
C24 C25 O5 Cu2 172.9(5) . . . . ?
C26 C27 O6 Cu2 2.6(9) . . . . ?
C28 C27 O6 Cu2 -176.2(4) . . . . ?
C35 C34 O7 Cu1 4.4(10) . . . . ?
C30 C34 O7 Cu1 -173.4(4) . . . . ?
C35 C36 O8 Cu1 -19.4(11) . . . . ?
C37 C36 O8 Cu1 163.7(5) . . . . ?
C5 O1 Cu1 O8 156.0(6) . . . . ?
C5 O1 Cu1 O2 -3.4(6) . . . . ?
C5 O1 Cu1 N1 -102.6(6) . . . . ?
C34 O7 Cu1 O8 -13.5(6) . . . . ?
C34 O7 Cu1 O2 146.0(6) . . . . ?
C34 O7 Cu1 N1 -115.3(5) . . . . ?
C36 O8 Cu1 O1 -151.1(7) . . . . ?
C36 O8 Cu1 O7 21.1(7) . . . . ?
C36 O8 Cu1 O2 -63.0(11) . . . . ?
C36 O8 Cu1 N1 115.4(7) . . . . ?
C7 O2 Cu1 O1 1.1(6) . . . . ?
C7 O2 Cu1 O7 -171.1(6) . . . . ?
C7 O2 Cu1 O8 -86.1(9) . . . . ?
C7 O2 Cu1 N1 95.5(6) . . . . ?
N2 N1 Cu1 O1 -53.5(6) . . . . ?
C44 N1 Cu1 O1 136.5(6) . . . . ?
N2 N1 Cu1 O7 126.4(6) . . . . ?
C44 N1 Cu1 O7 -43.6(6) . . . . ?
N2 N1 Cu1 O8 34.2(6) . . . . ?
C44 N1 Cu1 O8 -135.8(6) . . . . ?
N2 N1 Cu1 O2 -146.4(6) . . . . ?
C44 N1 Cu1 O2 43.6(6) . . . . ?
C27 O6 Cu2 O3 159.8(5) . . . . ?
C27 O6 Cu2 O5 -6.2(5) . . . . ?
C27 O6 Cu2 O4 72.3(10) . . . . ?
C27 O6 Cu2 N3 -104.7(5) . . . 1_465 ?
C14 O3 Cu2 O6 -150.0(5) . . . . ?
C14 O3 Cu2 O5 -62.7(12) . . . . ?
C14 O3 Cu2 O4 14.3(5) . . . . ?
C14 O3 Cu2 N3 113.2(5) . . . 1_465 ?
C25 O5 Cu2 O6 7.7(6) . . . . ?
C25 O5 Cu2 O3 -78.9(11) . . . . ?
C25 O5 Cu2 O4 -156.8(6) . . . . ?
C25 O5 Cu2 N3 105.1(6) . . . 1_465 ?
C16 O4 Cu2 O6 70.5(10) . . . . ?
C16 O4 Cu2 O3 -16.4(5) . . . . ?
C16 O4 Cu2 O5 149.9(6) . . . . ?
C16 O4 Cu2 N3 -112.5(5) . . . 1_465 ?
